data_7237926
loop_
_publ_author_name
'Wang, Yanhui'
'Zhang, Zhenzhen'
'Liu, Linxi'
'Yuan, Shou'
'Ma, Jie'
'Liu, Danfeng'
'Xue, Shanfeng'
'Sun, Qikun'
'Yang, Wenjun'

_publ_section_title
;
 Cyanophenylcarbazole isomers exhibiting different UV and visible light
 excitable room temperature phosphorescence
;
_journal_issue 31
_journal_name_full 'Journal of Materials Chemistry C'
_journal_page_first 9671
_journal_paper_doi 10.1039/C9TC03444G
_journal_volume 7
_journal_year 2019
_chemical_formula_sum 'C19 H12 N2'
_chemical_formula_weight 268.31
_chemical_name_systematic 9-phenyl-9H-carbazole-2-carbonitrile
_space_group_IT_number 14
_space_group_name_Hall '-P 2ybc'
_space_group_name_H-M_alt 'P 1 21/c 1'
_symmetry_cell_setting monoclinic
_symmetry_space_group_name_H-M 'P 1 21/c 1'
_atom_sites_solution_hydrogens geom
_atom_sites_solution_primary direct
_atom_sites_solution_secondary difmap
_audit_creation_method SHELXL-97
_audit_update_record
;
2019-05-25 deposited with the CCDC.	2019-07-17 downloaded from the CCDC.
;
_cell_angle_alpha 90.00
_cell_angle_beta 98.792(6)
_cell_angle_gamma 90.00
_cell_formula_units_Z 4
_cell_length_a 11.1664(15)
_cell_length_b 11.040(4)
_cell_length_c 11.208(4)
_cell_measurement_reflns_used 1081
_cell_measurement_temperature 100(2)
_cell_measurement_theta_max 23.66
_cell_measurement_theta_min 2.61
_cell_volume 1365.5(7)
_computing_cell_refinement 'Bruker SAINT'
_computing_data_collection 'Bruker APEX2'
_computing_data_reduction 'Bruker SAINT'
_computing_molecular_graphics 'Bruker SHELXTL'
_computing_publication_material 'Bruker SHELXTL'
_computing_structure_refinement 'SHELXL-97 (Sheldrick, 2008)'
_computing_structure_solution 'SHELXS-97 (Sheldrick, 2008)'
_diffrn_ambient_temperature 100(2)
_diffrn_measured_fraction_theta_full 0.999
_diffrn_measured_fraction_theta_max 0.999
_diffrn_measurement_device_type 'Bruker APEX-II CCD'
_diffrn_measurement_method '\f and \w scans'
_diffrn_radiation_monochromator graphite
_diffrn_radiation_source 'fine-focus sealed tube'
_diffrn_radiation_type MoK\a
_diffrn_radiation_wavelength 0.71073
_diffrn_reflns_av_R_equivalents 0.0451
_diffrn_reflns_av_sigmaI/netI 0.0566
_diffrn_reflns_limit_h_max 13
_diffrn_reflns_limit_h_min -10
_diffrn_reflns_limit_k_max 11
_diffrn_reflns_limit_k_min -13
_diffrn_reflns_limit_l_max 13
_diffrn_reflns_limit_l_min -12
_diffrn_reflns_number 6715
_diffrn_reflns_theta_full 24.99
_diffrn_reflns_theta_max 24.99
_diffrn_reflns_theta_min 1.85
_exptl_absorpt_coefficient_mu 0.078
_exptl_absorpt_correction_T_max 0.9869
_exptl_absorpt_correction_T_min 0.9786
_exptl_absorpt_correction_type multi-scan
_exptl_absorpt_process_details SADABS
_exptl_crystal_colour colorless
_exptl_crystal_density_diffrn 1.305
_exptl_crystal_density_method 'not measured'
_exptl_crystal_description block
_exptl_crystal_F_000 560
_exptl_crystal_size_max 0.28
_exptl_crystal_size_mid 0.24
_exptl_crystal_size_min 0.17
_refine_diff_density_max 0.155
_refine_diff_density_min -0.140
_refine_diff_density_rms 0.034
_refine_ls_extinction_coef 0.0166(17)
_refine_ls_extinction_expression Fc^*^=kFc[1+0.001xFc^2^\l^3^/sin(2\q)]^-1/4^
_refine_ls_extinction_method SHELXL
_refine_ls_goodness_of_fit_ref 1.004
_refine_ls_hydrogen_treatment constr
_refine_ls_matrix_type full
_refine_ls_number_parameters 191
_refine_ls_number_reflns 2400
_refine_ls_number_restraints 0
_refine_ls_restrained_S_all 1.004
_refine_ls_R_factor_all 0.0723
_refine_ls_R_factor_gt 0.0424
_refine_ls_shift/su_max 0.000
_refine_ls_shift/su_mean 0.000
_refine_ls_structure_factor_coef Fsqd
_refine_ls_weighting_details 'calc w=1/[\s^2^(Fo^2^)+(0.0200P)^2^+0.2000P] where P=(Fo^2^+2Fc^2^)/3'
_refine_ls_weighting_scheme calc
_refine_ls_wR_factor_gt 0.0843
_refine_ls_wR_factor_ref 0.0942
_reflns_number_gt 1583
_reflns_number_total 2400
_reflns_threshold_expression >2sigma(I)
_cod_data_source_file c9tc03444g2.cif
_cod_data_source_block a
_cod_depositor_comments
;
The following automatic conversions were performed:

data item '_exptl_absorpt_correction_type' value 'Multi-scan' was
changed to 'multi-scan' in accordance with the
/home/saulius/struct/COD-crude-data/automatic-downloads/DataCite-retrospective/RSC/depositions/lib/dictionaries/cif_core.dic
dictionary named 'cif_core.dic' version 2.4.2 last updated on
2011-04-26.

data item '_symmetry_cell_setting' value 'Monoclinic' was changed to
'monoclinic' in accordance with the
/home/saulius/struct/COD-crude-data/automatic-downloads/DataCite-retrospective/RSC/depositions/lib/dictionaries/cif_core.dic
dictionary named 'cif_core.dic' version 2.4.2 last updated on
2011-04-26.

Automatic conversion script
Id: cif_fix_values 6909 2019-04-08 15:41:33Z antanas 
;
_cod_original_cell_volume 1365.4(7)
_cod_original_sg_symbol_H-M 'P2(1)/c  '
_cod_database_code 7237926

loop_
_symmetry_equiv_pos_as_xyz
'x, y, z'
'-x, y+1/2, -z+1/2'
'-x, -y, -z'
'x, -y-1/2, z-1/2'

loop_
_atom_site_label
_atom_site_type_symbol
_atom_site_fract_x
_atom_site_fract_y
_atom_site_fract_z
_atom_site_U_iso_or_equiv
_atom_site_adp_type
_atom_site_occupancy
_atom_site_symmetry_multiplicity
_atom_site_calc_flag
_atom_site_refinement_flags
N1 N 0.21968(12) 1.01360(12) 0.13542(13) 0.0451(4) Uani 1 1 d .
N2 N -0.17547(17) 0.98076(19) 0.43676(19) 0.0878(6) Uani 1 1 d .
C1 C 0.24595(14) 0.95628(15) 0.03235(16) 0.0422(4) Uani 1 1 d .
C2 C 0.34010(15) 0.97580(16) -0.03160(16) 0.0484(5) Uani 1 1 d .
H2A H 0.3983 1.0347 -0.0074 0.058 Uiso 1 1 calc R
C3 C 0.34589(16) 0.90615(17) -0.13187(17) 0.0541(5) Uani 1 1 d .
H3A H 0.4085 0.9186 -0.1764 0.065 Uiso 1 1 calc R
C4 C 0.25986(17) 0.81732(17) -0.16809(19) 0.0599(6) Uani 1 1 d .
H4A H 0.2663 0.7704 -0.2357 0.072 Uiso 1 1 calc R
C5 C 0.16643(17) 0.79848(16) -0.10561(18) 0.0565(5) Uani 1 1 d .
H5A H 0.1089 0.7392 -0.1306 0.068 Uiso 1 1 calc R
C6 C 0.15711(14) 0.86830(15) -0.00395(16) 0.0443(5) Uani 1 1 d .
C7 C 0.07206(14) 0.87423(14) 0.07998(16) 0.0438(4) Uani 1 1 d .
C8 C -0.03584(16) 0.81523(16) 0.08917(18) 0.0534(5) Uani 1 1 d .
H8A H -0.0649 0.7556 0.0336 0.064 Uiso 1 1 calc R
C9 C -0.09907(16) 0.84476(17) 0.17948(19) 0.0561(5) Uani 1 1 d .
H9A H -0.1715 0.8052 0.1853 0.067 Uiso 1 1 calc R
C10 C -0.05604(15) 0.93426(16) 0.26389(17) 0.0498(5) Uani 1 1 d .
C11 C 0.05158(15) 0.99433(16) 0.25750(17) 0.0493(5) Uani 1 1 d .
H11A H 0.0808 1.0531 0.3140 0.059 Uiso 1 1 calc R
C12 C 0.11391(14) 0.96431(15) 0.16512(16) 0.0433(4) Uani 1 1 d .
C13 C -0.12241(17) 0.96188(19) 0.3594(2) 0.0608(6) Uani 1 1 d .
C14 C 0.30031(14) 1.09312(15) 0.20846(17) 0.0465(5) Uani 1 1 d .
C15 C 0.33373(16) 1.20076(16) 0.16133(19) 0.0564(5) Uani 1 1 d .
H15A H 0.3011 1.2233 0.0831 0.068 Uiso 1 1 calc R
C16 C 0.41576(18) 1.27497(19) 0.2306(2) 0.0716(7) Uani 1 1 d .
H16A H 0.4388 1.3478 0.1991 0.086 Uiso 1 1 calc R
C17 C 0.4632(2) 1.2420(2) 0.3450(3) 0.0825(8) Uani 1 1 d .
H17A H 0.5198 1.2917 0.3908 0.099 Uiso 1 1 calc R
C18 C 0.4285(2) 1.1365(2) 0.3933(2) 0.0831(7) Uani 1 1 d .
H18A H 0.4601 1.1155 0.4722 0.100 Uiso 1 1 calc R
C19 C 0.34614(17) 1.06058(19) 0.32476(18) 0.0647(6) Uani 1 1 d .
H19A H 0.3222 0.9885 0.3571 0.078 Uiso 1 1 calc R

loop_
_atom_site_aniso_label
_atom_site_aniso_U_11
_atom_site_aniso_U_22
_atom_site_aniso_U_33
_atom_site_aniso_U_23
_atom_site_aniso_U_13
_atom_site_aniso_U_12
N1 0.0430(8) 0.0494(9) 0.0423(9) -0.0058(7) 0.0042(7) -0.0065(7)
N2 0.0822(13) 0.1197(17) 0.0660(15) 0.0073(12) 0.0260(11) -0.0053(12)
C1 0.0393(9) 0.0443(10) 0.0406(11) 0.0002(8) -0.0015(8) 0.0028(8)
C2 0.0428(10) 0.0513(11) 0.0499(12) -0.0027(9) 0.0038(9) 0.0007(8)
C3 0.0477(11) 0.0627(13) 0.0517(13) -0.0024(10) 0.0070(9) 0.0065(9)
C4 0.0591(12) 0.0620(13) 0.0571(14) -0.0151(10) 0.0041(10) 0.0044(10)
C5 0.0563(12) 0.0524(12) 0.0579(14) -0.0119(10) -0.0005(10) -0.0042(9)
C6 0.0413(9) 0.0417(10) 0.0470(12) 0.0016(8) -0.0030(8) 0.0029(8)
C7 0.0421(10) 0.0408(10) 0.0452(12) 0.0027(8) -0.0041(8) 0.0003(8)
C8 0.0492(11) 0.0511(12) 0.0566(14) 0.0018(9) -0.0025(9) -0.0074(9)
C9 0.0459(11) 0.0575(12) 0.0623(15) 0.0145(10) 0.0003(10) -0.0040(9)
C10 0.0462(10) 0.0539(11) 0.0486(12) 0.0133(9) 0.0053(9) 0.0049(9)
C11 0.0508(11) 0.0496(11) 0.0459(12) 0.0035(9) 0.0025(9) 0.0003(9)
C12 0.0404(10) 0.0436(10) 0.0442(11) 0.0050(8) 0.0014(8) 0.0009(8)
C13 0.0560(12) 0.0736(15) 0.0526(14) 0.0138(11) 0.0080(11) -0.0016(10)
C14 0.0422(10) 0.0481(11) 0.0486(12) -0.0071(9) 0.0045(8) -0.0026(8)
C15 0.0543(11) 0.0517(12) 0.0635(14) -0.0063(10) 0.0102(10) -0.0052(9)
C16 0.0663(14) 0.0598(13) 0.093(2) -0.0245(13) 0.0247(13) -0.0177(11)
C17 0.0636(14) 0.092(2) 0.091(2) -0.0460(16) 0.0080(14) -0.0169(13)
C18 0.0823(16) 0.104(2) 0.0568(16) -0.0235(14) -0.0107(12) -0.0034(15)
C19 0.0733(13) 0.0670(13) 0.0502(14) -0.0062(11) -0.0021(10) -0.0053(11)

loop_
_atom_type_symbol
_atom_type_description
_atom_type_scat_dispersion_real
_atom_type_scat_dispersion_imag
_atom_type_scat_source
C C 0.0033 0.0016 'International Tables Vol C Tables 4.2.6.8 and 6.1.1.4'
H H 0.0000 0.0000 'International Tables Vol C Tables 4.2.6.8 and 6.1.1.4'
N N 0.0061 0.0033 'International Tables Vol C Tables 4.2.6.8 and 6.1.1.4'

loop_
_geom_angle_atom_site_label_1
_geom_angle_atom_site_label_2
_geom_angle_atom_site_label_3
_geom_angle
C12 N1 C1 108.49(13)
C12 N1 C14 126.24(15)
C1 N1 C14 124.37(14)
C2 C1 N1 129.61(15)
C2 C1 C6 121.31(17)
N1 C1 C6 109.09(15)
C3 C2 C1 118.30(17)
C3 C2 H2A 120.8
C1 C2 H2A 120.8
C2 C3 C4 121.21(18)
C2 C3 H3A 119.4
C4 C3 H3A 119.4
C5 C4 C3 120.58(18)
C5 C4 H4A 119.7
C3 C4 H4A 119.7
C4 C5 C6 119.76(17)
C4 C5 H5A 120.1
C6 C5 H5A 120.1
C5 C6 C1 118.84(17)
C5 C6 C7 134.46(16)
C1 C6 C7 106.70(15)
C8 C7 C12 118.92(17)
C8 C7 C6 134.08(17)
C12 C7 C6 106.97(14)
C9 C8 C7 119.91(18)
C9 C8 H8A 120.0
C7 C8 H8A 120.0
C8 C9 C10 120.55(17)
C8 C9 H9A 119.7
C10 C9 H9A 119.7
C11 C10 C9 120.92(18)
C11 C10 C13 119.46(18)
C9 C10 C13 119.60(17)
C12 C11 C10 117.87(17)
C12 C11 H11A 121.1
C10 C11 H11A 121.1
C11 C12 N1 129.40(16)
C11 C12 C7 121.83(16)
N1 C12 C7 108.74(15)
N2 C13 C10 178.1(2)
C19 C14 C15 120.46(17)
C19 C14 N1 119.72(17)
C15 C14 N1 119.80(17)
C16 C15 C14 119.6(2)
C16 C15 H15A 120.2
C14 C15 H15A 120.2
C17 C16 C15 120.1(2)
C17 C16 H16A 119.9
C15 C16 H16A 119.9
C16 C17 C18 120.6(2)
C16 C17 H17A 119.7
C18 C17 H17A 119.7
C17 C18 C19 120.1(2)
C17 C18 H18A 120.0
C19 C18 H18A 120.0
C14 C19 C18 119.1(2)
C14 C19 H19A 120.4
C18 C19 H19A 120.4

loop_
_geom_bond_atom_site_label_1
_geom_bond_atom_site_label_2
_geom_bond_distance
N1 C12 1.386(2)
N1 C1 1.387(2)
N1 C14 1.423(2)
N2 C13 1.142(2)
C1 C2 1.377(2)
C1 C6 1.403(2)
C2 C3 1.371(2)
C2 H2A 0.9300
C3 C4 1.389(2)
C3 H3A 0.9300
C4 C5 1.358(3)
C4 H4A 0.9300
C5 C6 1.393(2)
C5 H5A 0.9300
C6 C7 1.437(2)
C7 C8 1.387(2)
C7 C12 1.408(2)
C8 C9 1.359(3)
C8 H8A 0.9300
C9 C10 1.401(3)
C9 H9A 0.9300
C10 C11 1.384(2)
C10 C13 1.425(3)
C11 C12 1.374(2)
C11 H11A 0.9300
C14 C19 1.373(3)
C14 C15 1.375(2)
C15 C16 1.377(3)
C15 H15A 0.9300
C16 C17 1.360(3)
C16 H16A 0.9300
C17 C18 1.365(3)
C17 H17A 0.9300
C18 C19 1.386(3)
C18 H18A 0.9300
C19 H19A 0.9300
